data_4335867
loop_
_publ_author_name
'Tamyris T. da Cunha'
'Fabrice Pointillart'
'Boris Le Guennic'
'Cynthia L. M. Pereira'
'St\'ephane Golhen'
'Olivier Cador'
'Lahc\`ene Ouahab'

_publ_section_title
;
 Difluorodioxophosphate-Based Hollow Hexanuclear Lanthanide(III) Clusters
 Decorated with Tetrathiafulvalene Ligands
;
_journal_name_full 'Inorganic Chemistry'
_journal_page_first 9711
_journal_page_last 9713
_journal_paper_doi 10.1021/ic4012839
_journal_volume 52
_journal_year 2013
_chemical_formula_sum 'C40 H46 F24 N4 O36 P12 S16 Yb6'
_chemical_formula_weight 3537.65
_chemical_name_systematic
;
 ?
;
_space_group_IT_number 15
_symmetry_cell_setting monoclinic
_symmetry_space_group_name_Hall '-C 2yc'
_symmetry_space_group_name_H-M 'C 1 2/c 1'
_atom_sites_solution_hydrogens geom
_atom_sites_solution_primary direct
_atom_sites_solution_secondary difmap
_audit_creation_method SHELXL-97
_cell_angle_alpha 90.00
_cell_angle_beta 101.895(2)
_cell_angle_gamma 90.00
_cell_formula_units_Z 4
_cell_length_a 35.7804(17)
_cell_length_b 26.4651(12)
_cell_length_c 14.4391(7)
_cell_measurement_reflns_used 5316
_cell_measurement_temperature 150(2)
_cell_measurement_theta_max 21.98
_cell_measurement_theta_min 2.55
_cell_volume 13379.2(11)
_computing_cell_refinement 'Bruker APEX2 (Bruker, 2006)'
_computing_data_collection 'Bruker APEX2 (Bruker, 2006)'
_computing_data_reduction 'Bruker APEX2 (Bruker, 2006)'
_computing_structure_refinement 'SHELXL-97 (Sheldrick, 1997)'
_computing_structure_solution 'SIR97 (Altomare al, 1999)'
_diffrn_ambient_temperature 150(2)
_diffrn_measured_fraction_theta_full 0.998
_diffrn_measured_fraction_theta_max 0.998
_diffrn_measurement_device_type 'APEXII, Bruker-AXS'
_diffrn_measurement_method 'CCD rotation images, thin slices'
_diffrn_radiation_monochromator graphite
_diffrn_radiation_source 'fine-focus sealed tube'
_diffrn_radiation_type MoK\a
_diffrn_radiation_wavelength 0.71073
_diffrn_reflns_av_R_equivalents 0.0916
_diffrn_reflns_av_sigmaI/netI 0.1419
_diffrn_reflns_limit_h_max 37
_diffrn_reflns_limit_h_min -46
_diffrn_reflns_limit_k_max 34
_diffrn_reflns_limit_k_min -26
_diffrn_reflns_limit_l_max 18
_diffrn_reflns_limit_l_min -18
_diffrn_reflns_number 57618
_diffrn_reflns_theta_full 27.51
_diffrn_reflns_theta_max 27.51
_diffrn_reflns_theta_min 0.96
_exptl_absorpt_coefficient_mu 4.634
_exptl_absorpt_correction_type none
_exptl_crystal_colour orange
_exptl_crystal_density_diffrn 1.756
_exptl_crystal_description stick
_exptl_crystal_F_000 6696
_exptl_crystal_size_max 0.35
_exptl_crystal_size_mid 0.03
_exptl_crystal_size_min 0.02
_platon_squeeze_details
;
Last refinements revealed one CH2Cl2 molecule and several electronic
peaks per unit cell. These disordered solvents were removed using SQUEEZE
process. Formula is given considering none of these these molecules.
;
_refine_diff_density_max 2.159
_refine_diff_density_min -2.086
_refine_diff_density_rms 0.462
_refine_ls_extinction_coef 0.000461(19)
_refine_ls_extinction_expression Fc^*^=kFc[1+0.001xFc^2^\l^3^/sin(2\q)]^-1/4^
_refine_ls_extinction_method SHELXL
_refine_ls_goodness_of_fit_ref 0.953
_refine_ls_hydrogen_treatment constr
_refine_ls_matrix_type full
_refine_ls_number_parameters 638
_refine_ls_number_reflns 15350
_refine_ls_number_restraints 0
_refine_ls_restrained_S_all 0.953
_refine_ls_R_factor_all 0.1223
_refine_ls_R_factor_gt 0.0601
_refine_ls_shift/su_max 0.001
_refine_ls_shift/su_mean 0.000
_refine_ls_structure_factor_coef Fsqd
_refine_ls_weighting_details 'calc w=1/[\s^2^(Fo^2^)+(0.0808P)^2^+0.0000P] where P=(Fo^2^+2Fc^2^)/3'
_refine_ls_weighting_scheme calc
_refine_ls_wR_factor_gt 0.1601
_refine_ls_wR_factor_ref 0.1779
_reflns_number_gt 7111
_reflns_number_total 15350
_reflns_threshold_expression >2sigma(I)
_cod_data_source_file ic4012839_si_002_2.cif
_cod_data_source_block shelxl
_cod_database_code 4335867

loop_
_symmetry_equiv_pos_as_xyz
'x, y, z'
'-x, y, -z+1/2'
'x+1/2, y+1/2, z'
'-x+1/2, y+1/2, -z+1/2'
'-x, -y, -z'
'x, -y, z-1/2'
'-x+1/2, -y+1/2, -z'
'x+1/2, -y+1/2, z-1/2'

loop_
_atom_site_label
_atom_site_type_symbol
_atom_site_fract_x
_atom_site_fract_y
_atom_site_fract_z
_atom_site_U_iso_or_equiv
_atom_site_adp_type
_atom_site_occupancy
_atom_site_symmetry_multiplicity
_atom_site_calc_flag
_atom_site_refinement_flags
_atom_site_disorder_assembly
_atom_site_disorder_group
C1 C 1.0683(6) 1.1314(10) 0.7945(13) 0.185(14) Uani 1 1 d . . .
H1A H 1.0592 1.1026 0.8264 0.278 Uiso 1 1 calc R . .
H2B H 1.0482 1.1572 0.7813 0.278 Uiso 1 1 calc R . .
H2C H 1.0911 1.1457 0.8353 0.278 Uiso 1 1 calc R . .
C2 C 0.9856(8) 1.1927(10) 0.432(3) 0.32(3) Uani 1 1 d . . .
H2B1 H 0.9922 1.2274 0.4175 0.473 Uiso 1 1 calc R . .
H2B2 H 0.9606 1.1925 0.4496 0.473 Uiso 1 1 calc R . .
H2B3 H 0.9846 1.1714 0.3759 0.473 Uiso 1 1 calc R . .
C3 C 1.0363(3) 1.0865(4) 0.6313(8) 0.034(3) Uani 1 1 d . . .
C4 C 1.0119(3) 1.1094(4) 0.5606(8) 0.040(3) Uani 1 1 d . . .
C5 C 0.9797(3) 1.0229(4) 0.5828(7) 0.028(2) Uani 1 1 d . . .
C6 C 0.9542(3) 0.9863(4) 0.5804(7) 0.034(3) Uani 1 1 d . . .
C7 C 0.9130(3) 0.9134(4) 0.6284(7) 0.026(2) Uani 1 1 d . . .
C8 C 0.8894(3) 0.9371(4) 0.5564(7) 0.033(3) Uani 1 1 d . . .
C9 C 0.8358(3) 0.8736(4) 0.4408(8) 0.043(3) Uani 1 1 d . . .
H9A H 0.8088 0.8695 0.4079 0.052 Uiso 1 1 calc R . .
H9B H 0.8511 0.8795 0.3920 0.052 Uiso 1 1 calc R . .
C10 C 0.8485(3) 0.8271(4) 0.4902(8) 0.041(3) Uani 1 1 d . . .
C11 C 0.8795(3) 0.7995(5) 0.4747(9) 0.047(3) Uani 1 1 d . . .
H11 H 0.8932 0.8104 0.4285 0.057 Uiso 1 1 calc R . .
C12 C 0.8907(4) 0.7561(5) 0.5262(9) 0.057(4) Uani 1 1 d . . .
H12 H 0.9123 0.7376 0.5167 0.069 Uiso 1 1 calc R . .
C13 C 0.8700(4) 0.7398(5) 0.5920(9) 0.059(4) Uani 1 1 d . . .
H13 H 0.8771 0.7100 0.6278 0.071 Uiso 1 1 calc R . .
C14 C 0.8394(4) 0.7672(5) 0.6042(9) 0.050(3) Uani 1 1 d . . .
H14 H 0.8253 0.7561 0.6494 0.060 Uiso 1 1 calc R . .
C15 C 0.8858(3) 0.8945(5) 0.7942(8) 0.044(3) Uani 1 1 d . . .
H15A H 0.8782 0.8686 0.8362 0.053 Uiso 1 1 calc R . .
H15B H 0.9082 0.9127 0.8309 0.053 Uiso 1 1 calc R . .
C16 C 0.8551(4) 0.9294(4) 0.7669(8) 0.042(3) Uani 1 1 d . . .
C17 C 0.8609(4) 0.9816(5) 0.7674(8) 0.055(4) Uani 1 1 d . . .
H17 H 0.8860 0.9946 0.7881 0.066 Uiso 1 1 calc R . .
C18 C 0.8312(6) 1.0144(5) 0.7388(10) 0.073(5) Uani 1 1 d . . .
H18 H 0.8353 1.0499 0.7398 0.087 Uiso 1 1 calc R . .
C19 C 0.7941(5) 0.9934(6) 0.7076(10) 0.069(4) Uani 1 1 d . . .
H19 H 0.7730 1.0154 0.6864 0.082 Uiso 1 1 calc R . .
C20 C 0.7881(4) 0.9424(5) 0.7075(9) 0.046(3) Uani 1 1 d . . .
H20 H 0.7632 0.9285 0.6881 0.056 Uiso 1 1 calc R . .
Yb1 Yb 0.712710(15) 0.690678(19) 0.85727(3) 0.03860(16) Uani 1 1 d . . .
Yb2 Yb 0.688808(14) 0.812281(19) 0.97524(4) 0.03855(17) Uani 1 1 d . . .
Yb3 Yb 0.781252(14) 0.807913(18) 0.86719(3) 0.03590(16) Uani 1 1 d . A .
F12A F 0.5921(8) 0.7314(16) 0.828(3) 0.32(3) Uani 0.58(2) 1 d P A 1
F12B F 0.6417(5) 0.7922(6) 0.6853(12) 0.058(7) Uiso 0.42(2) 1 d P A 1
F13 F 0.5940(5) 0.7559(7) 0.7242(13) 0.227(11) Uani 1 1 d . A 2
F23 F 0.7007(8) 0.9426(9) 0.777(3) 0.295(17) Uani 1 1 d . A 2
F22A F 0.6764(7) 0.8885(16) 0.7088(14) 0.096(16) Uani 0.35(3) 1 d P A 1
F22B F 0.7427(19) 0.9459(6) 0.925(5) 0.55(6) Uani 0.65(3) 1 d P A 1
F32 F 0.7077(3) 0.7769(4) 0.5892(6) 0.099(3) Uani 1 1 d . A .
F33 F 0.7573(3) 0.7170(3) 0.5900(5) 0.083(3) Uani 1 1 d . A .
F42 F 0.8020(3) 0.6388(5) 0.7509(7) 0.119(4) Uani 1 1 d . A .
F43 F 0.7908(3) 0.5566(4) 0.8040(8) 0.123(4) Uani 1 1 d . A .
F52 F 0.8236(7) 0.9493(3) 1.0194(7) 0.221(10) Uani 1 1 d . A .
F53 F 0.8758(4) 0.9017(7) 1.0426(8) 0.196(8) Uani 1 1 d . A .
F62 F 0.8932(4) 0.7287(6) 0.8310(11) 0.232(10) Uani 1 1 d . A .
F63 F 0.8979(3) 0.7807(5) 0.9645(12) 0.195(8) Uani 1 1 d . A .
N1 N 0.8185(3) 0.9128(3) 0.7357(6) 0.036(2) Uani 1 1 d . . .
N2 N 0.8287(3) 0.8089(4) 0.5553(6) 0.040(2) Uani 1 1 d . . .
O1 O 0.8128(2) 0.8622(3) 0.7331(5) 0.0363(18) Uani 1 1 d . . .
O2 O 0.7976(2) 0.8350(3) 0.5684(5) 0.045(2) Uani 1 1 d . . .
H2 H 0.7877 0.8201 0.6087 0.068 Uiso 1 1 calc R . .
O3 O 0.71823(17) 0.7770(2) 0.8635(4) 0.0221(15) Uani 1 1 d . . .
H3 H 0.7029 0.7890 0.8015 0.027 Uiso 1 1 calc R . .
O4 O 0.77496(17) 0.7198(2) 0.8870(4) 0.0182(14) Uani 1 1 d . . .
H4 H 0.7863 0.7045 0.8358 0.022 Uiso 1 1 calc R . .
O5 O 0.80971(17) 0.7754(2) 1.0182(4) 0.0234(15) Uani 1 1 d . . .
H5 H 0.8371 0.7860 1.0288 0.028 Uiso 1 1 calc R . .
O6 O 0.75267(17) 0.8318(2) 0.9957(4) 0.0206(14) Uani 1 1 d . . .
H6 H 0.7534 0.8696 0.9957 0.025 Uiso 1 1 calc R . .
O10 O 0.6512(2) 0.7101(3) 0.7855(6) 0.055(2) Uani 1 1 d . A .
O11 O 0.6376(2) 0.7973(3) 0.8547(6) 0.054(2) Uani 1 1 d . A .
O20 O 0.6854(3) 0.8823(3) 0.8817(6) 0.060(2) Uani 1 1 d . A .
O21 O 0.7440(2) 0.8735(3) 0.8076(6) 0.054(2) Uani 1 1 d . A .
O30 O 0.7640(2) 0.7796(3) 0.7182(5) 0.044(2) Uani 1 1 d . A .
O31 O 0.7163(2) 0.7073(3) 0.7063(5) 0.051(2) Uani 1 1 d . A .
O40 O 0.6894(2) 0.8780(3) 1.0783(6) 0.054(2) Uani 1 1 d . . .
O41 O 0.7445(2) 0.6221(3) 0.8143(6) 0.055(2) Uani 1 1 d . A .
O50 O 0.8183(2) 0.8726(3) 0.9322(5) 0.047(2) Uani 1 1 d . A .
O51 O 0.8224(2) 0.8765(3) 1.1111(5) 0.049(2) Uani 1 1 d . . .
O60 O 0.8387(2) 0.7786(3) 0.8460(6) 0.048(2) Uani 1 1 d . A .
O61 O 0.8611(2) 0.7026(3) 0.9528(5) 0.043(2) Uani 1 1 d . . .
P1 P 0.62974(14) 0.7569(2) 0.7825(4) 0.0975(17) Uani 1 1 d . . .
P2 P 0.71013(16) 0.90065(19) 0.8233(5) 0.114(2) Uani 1 1 d . . .
P3 P 0.73676(10) 0.74536(13) 0.6603(2) 0.0513(9) Uani 1 1 d . . .
P4 P 0.78503(12) 0.61120(16) 0.8303(3) 0.0719(13) Uani 1 1 d . . .
P5 P 0.82831(16) 0.89844(16) 1.0234(3) 0.0868(16) Uani 1 1 d . . .
P6 P 0.86835(11) 0.74485(16) 0.8934(3) 0.0647(11) Uani 1 1 d . . .
S1 S 1.07920(9) 1.11150(12) 0.6901(2) 0.0448(8) Uani 1 1 d . . .
S2 S 1.01744(10) 1.17103(12) 0.5184(3) 0.0603(10) Uani 1 1 d . . .
S3 S 1.02481(8) 1.02460(10) 0.6568(2) 0.0352(7) Uani 1 1 d . . .
S4 S 0.97069(8) 1.07559(10) 0.5044(2) 0.0376(7) Uani 1 1 d . . .
S5 S 0.90997(8) 0.98481(10) 0.49857(19) 0.0343(7) Uani 1 1 d . . .
S6 S 0.96073(8) 0.93274(10) 0.65604(19) 0.0335(6) Uani 1 1 d . . .
S7 S 0.89964(9) 0.86310(11) 0.6937(2) 0.0422(7) Uani 1 1 d . . .
S8 S 0.83956(8) 0.92946(11) 0.5175(2) 0.0372(7) Uani 1 1 d . . .

loop_
_atom_site_aniso_label
_atom_site_aniso_U_11
_atom_site_aniso_U_22
_atom_site_aniso_U_33
_atom_site_aniso_U_23
_atom_site_aniso_U_13
_atom_site_aniso_U_12
C1 0.19(2) 0.31(3) 0.071(14) -0.077(18) 0.070(15) -0.18(2)
C2 0.14(3) 0.17(3) 0.61(9) 0.13(4) 0.03(4) 0.06(2)
C3 0.031(6) 0.032(6) 0.042(7) -0.001(5) 0.013(5) 0.001(5)
C4 0.040(7) 0.036(6) 0.050(8) -0.003(6) 0.025(6) -0.004(5)
C5 0.034(6) 0.035(6) 0.017(5) 0.005(4) 0.009(5) -0.009(5)
C6 0.039(7) 0.036(6) 0.029(6) 0.005(5) 0.013(5) -0.006(5)
C7 0.025(6) 0.030(6) 0.023(6) -0.009(4) 0.006(5) -0.009(5)
C8 0.033(6) 0.042(6) 0.027(6) -0.008(5) 0.012(5) -0.006(5)
C9 0.038(7) 0.060(8) 0.031(7) 0.000(6) 0.004(5) -0.021(6)
C10 0.046(8) 0.045(7) 0.029(7) -0.010(5) 0.000(6) -0.024(6)
C11 0.047(8) 0.060(9) 0.038(7) -0.018(6) 0.017(6) -0.015(7)
C12 0.080(10) 0.044(8) 0.051(9) 0.003(7) 0.020(8) 0.013(7)
C13 0.097(12) 0.041(8) 0.036(8) 0.012(6) 0.005(8) 0.003(8)
C14 0.060(9) 0.046(8) 0.045(8) -0.001(7) 0.014(7) -0.010(7)
C15 0.030(6) 0.065(8) 0.035(7) 0.000(6) 0.003(5) -0.012(6)
C16 0.066(9) 0.036(7) 0.025(6) -0.012(5) 0.012(6) -0.015(6)
C17 0.086(11) 0.057(9) 0.025(7) 0.000(6) 0.020(7) -0.027(8)
C18 0.137(16) 0.048(9) 0.050(9) 0.001(7) 0.058(10) -0.005(10)
C19 0.089(12) 0.080(11) 0.043(9) 0.012(8) 0.027(8) 0.024(10)
C20 0.048(8) 0.045(8) 0.054(8) 0.015(6) 0.028(7) 0.007(6)
Yb1 0.0459(3) 0.0440(3) 0.0278(3) -0.0048(2) 0.0120(2) -0.0195(3)
Yb2 0.0420(3) 0.0424(3) 0.0342(3) 0.0024(2) 0.0147(2) -0.0073(2)
Yb3 0.0404(3) 0.0405(3) 0.0283(3) -0.0014(2) 0.0105(2) -0.0121(2)
F12A 0.11(2) 0.43(6) 0.47(6) -0.37(5) 0.17(3) -0.16(3)
F13 0.195(16) 0.224(17) 0.189(16) -0.126(14) -0.127(14) 0.108(14)
F23 0.28(2) 0.195(18) 0.53(4) 0.27(2) 0.35(3) 0.175(19)
F22A 0.056(16) 0.22(4) 0.017(13) 0.054(16) 0.014(11) 0.043(19)
F22B 1.02(12) 0.023(10) 0.91(11) -0.10(3) 0.92(11) -0.09(3)
F32 0.080(6) 0.122(7) 0.080(7) 0.027(6) -0.017(5) -0.044(6)
F33 0.116(7) 0.092(6) 0.051(5) -0.028(4) 0.044(5) -0.063(5)
F42 0.092(7) 0.204(12) 0.075(7) -0.028(7) 0.050(6) -0.035(7)
F43 0.081(7) 0.107(7) 0.173(11) -0.088(8) 0.011(7) 0.006(6)
F52 0.59(3) 0.045(6) 0.054(7) -0.009(5) 0.113(12) -0.048(11)
F53 0.193(13) 0.304(19) 0.096(9) -0.034(11) 0.041(9) -0.195(14)
F62 0.228(15) 0.305(18) 0.229(16) 0.225(15) 0.200(14) 0.203(14)
F63 0.096(8) 0.167(11) 0.268(18) 0.137(12) -0.092(10) -0.087(8)
N1 0.040(6) 0.037(6) 0.035(6) 0.004(4) 0.016(5) -0.016(5)
N2 0.044(6) 0.046(6) 0.030(5) 0.006(5) 0.007(5) -0.013(5)
O1 0.038(4) 0.038(4) 0.033(4) 0.007(3) 0.007(4) -0.007(4)
O2 0.038(5) 0.053(5) 0.048(5) 0.003(4) 0.016(4) -0.019(4)
O3 0.027(4) 0.032(4) 0.008(3) 0.004(3) 0.005(3) -0.011(3)
O4 0.029(4) 0.015(3) 0.016(3) -0.003(3) 0.017(3) -0.007(3)
O5 0.016(3) 0.033(4) 0.022(4) -0.006(3) 0.006(3) -0.013(3)
O6 0.029(4) 0.017(3) 0.017(3) -0.004(3) 0.010(3) -0.008(3)
O10 0.047(5) 0.073(6) 0.045(5) -0.009(5) 0.010(4) -0.012(5)
O11 0.041(5) 0.070(6) 0.050(6) 0.010(5) 0.009(4) -0.003(4)
O20 0.071(6) 0.046(5) 0.070(7) 0.017(5) 0.034(5) 0.006(5)
O21 0.065(6) 0.055(5) 0.050(6) 0.005(4) 0.030(5) 0.001(5)
O30 0.058(5) 0.057(5) 0.021(4) -0.002(4) 0.013(4) -0.033(4)
O31 0.068(6) 0.062(5) 0.024(4) -0.002(4) 0.014(4) -0.043(5)
O40 0.062(6) 0.048(5) 0.058(6) -0.011(4) 0.025(5) -0.006(4)
O41 0.063(6) 0.053(5) 0.057(6) -0.020(4) 0.028(5) -0.014(5)
O50 0.069(6) 0.042(4) 0.035(5) -0.010(4) 0.025(4) -0.026(4)
O51 0.063(5) 0.048(5) 0.041(5) -0.013(4) 0.018(4) -0.031(4)
O60 0.052(5) 0.047(5) 0.050(5) 0.010(4) 0.026(4) 0.002(4)
O61 0.042(5) 0.056(5) 0.036(5) 0.011(4) 0.015(4) -0.004(4)
P1 0.063(3) 0.120(4) 0.090(4) -0.041(3) -0.030(3) 0.010(3)
P2 0.127(4) 0.087(3) 0.166(6) 0.082(4) 0.115(4) 0.048(3)
P3 0.062(2) 0.068(2) 0.0254(18) -0.0047(16) 0.0122(17) -0.0314(19)
P4 0.070(3) 0.079(3) 0.078(3) -0.038(2) 0.042(2) -0.019(2)
P5 0.159(5) 0.068(3) 0.041(2) -0.016(2) 0.037(3) -0.077(3)
P6 0.044(2) 0.082(3) 0.076(3) 0.032(2) 0.030(2) -0.001(2)
S1 0.0404(18) 0.0530(19) 0.0413(19) -0.0015(15) 0.0094(14) -0.0149(15)
S2 0.059(2) 0.0420(18) 0.077(3) 0.0167(18) 0.0055(19) -0.0123(17)
S3 0.0334(16) 0.0405(16) 0.0322(16) 0.0020(13) 0.0080(13) -0.0044(13)
S4 0.0362(16) 0.0396(16) 0.0378(17) 0.0053(13) 0.0092(13) -0.0029(13)
S5 0.0286(15) 0.0421(16) 0.0325(16) 0.0073(13) 0.0072(12) -0.0035(13)
S6 0.0342(16) 0.0391(16) 0.0284(15) 0.0028(12) 0.0091(12) -0.0051(13)
S7 0.0439(18) 0.0431(17) 0.0373(18) 0.0080(14) 0.0029(14) -0.0106(14)
S8 0.0318(16) 0.0425(17) 0.0377(17) 0.0009(13) 0.0081(13) -0.0051(13)

loop_
_atom_type_symbol
_atom_type_description
_atom_type_scat_dispersion_real
_atom_type_scat_dispersion_imag
_atom_type_scat_source
C C 0.0033 0.0016 'International Tables Vol C Tables 4.2.6.8 and 6.1.1.4'
H H 0.0000 0.0000 'International Tables Vol C Tables 4.2.6.8 and 6.1.1.4'
Yb Yb -0.3850 5.5486 'International Tables Vol C Tables 4.2.6.8 and 6.1.1.4'
F F 0.0171 0.0103 'International Tables Vol C Tables 4.2.6.8 and 6.1.1.4'
N N 0.0061 0.0033 'International Tables Vol C Tables 4.2.6.8 and 6.1.1.4'
O O 0.0106 0.0060 'International Tables Vol C Tables 4.2.6.8 and 6.1.1.4'
P P 0.1023 0.0942 'International Tables Vol C Tables 4.2.6.8 and 6.1.1.4'
S S 0.1246 0.1234 'International Tables Vol C Tables 4.2.6.8 and 6.1.1.4'

loop_
_geom_angle_atom_site_label_1
_geom_angle_atom_site_label_2
_geom_angle_atom_site_label_3
_geom_angle
_geom_angle_site_symmetry_1
_geom_angle_site_symmetry_3
S1 C1 H1A 109.5 . .
S1 C1 H2B 109.5 . .
H1A C1 H2B 109.5 . .
S1 C1 H2C 109.5 . .
H1A C1 H2C 109.5 . .
H2B C1 H2C 109.5 . .
S2 C2 H2B1 109.5 . .
S2 C2 H2B2 109.5 . .
H2B1 C2 H2B2 109.5 . .
S2 C2 H2B3 109.5 . .
H2B1 C2 H2B3 109.5 . .
H2B2 C2 H2B3 109.5 . .
C4 C3 S1 125.1(8) . .
C4 C3 S3 115.9(8) . .
S1 C3 S3 118.7(6) . .
C3 C4 S4 118.1(8) . .
C3 C4 S2 125.1(9) . .
S4 C4 S2 116.8(7) . .
C6 C5 S3 125.5(8) . .
C6 C5 S4 121.4(8) . .
S3 C5 S4 113.1(5) . .
C5 C6 S5 123.3(8) . .
C5 C6 S6 124.3(8) . .
S5 C6 S6 112.3(6) . .
C8 C7 S6 117.8(8) . .
C8 C7 S7 124.8(8) . .
S6 C7 S7 117.4(6) . .
C7 C8 S5 116.3(8) . .
C7 C8 S8 128.3(8) . .
S5 C8 S8 115.2(6) . .
C10 C9 S8 114.3(8) . .
C10 C9 H9A 108.7 . .
S8 C9 H9A 108.7 . .
C10 C9 H9B 108.7 . .
S8 C9 H9B 108.7 . .
H9A C9 H9B 107.6 . .
N2 C10 C11 118.0(11) . .
N2 C10 C9 118.6(11) . .
C11 C10 C9 123.4(11) . .
C12 C11 C10 120.3(12) . .
C12 C11 H11 119.8 . .
C10 C11 H11 119.8 . .
C11 C12 C13 119.4(12) . .
C11 C12 H12 120.3 . .
C13 C12 H12 120.3 . .
C14 C13 C12 118.8(12) . .
C14 C13 H13 120.6 . .
C12 C13 H13 120.6 . .
N2 C14 C13 122.1(12) . .
N2 C14 H14 119.0 . .
C13 C14 H14 119.0 . .
C16 C15 S7 113.2(8) . .
C16 C15 H15A 108.9 . .
S7 C15 H15A 108.9 . .
C16 C15 H15B 108.9 . .
S7 C15 H15B 108.9 . .
H15A C15 H15B 107.8 . .
N1 C16 C17 116.8(12) . .
N1 C16 C15 120.8(10) . .
C17 C16 C15 122.4(12) . .
C18 C17 C16 121.5(14) . .
C18 C17 H17 119.2 . .
C16 C17 H17 119.2 . .
C17 C18 C19 117.6(13) . .
C17 C18 H18 121.2 . .
C19 C18 H18 121.2 . .
C20 C19 C18 121.3(14) . .
C20 C19 H19 119.3 . .
C18 C19 H19 119.3 . .
N1 C20 C19 117.6(12) . .
N1 C20 H20 121.2 . .
C19 C20 H20 121.2 . .
O31 Yb1 O51 119.4(3) . 7_667
O31 Yb1 O10 76.0(3) . .
O51 Yb1 O10 75.4(3) 7_667 .
O31 Yb1 O3 79.7(2) . .
O51 Yb1 O3 144.8(2) 7_667 .
O10 Yb1 O3 82.0(3) . .
O31 Yb1 O41 76.3(3) . .
O51 Yb1 O41 76.2(3) 7_667 .
O10 Yb1 O41 122.6(3) . .
O3 Yb1 O41 139.0(2) . .
O31 Yb1 O5 141.2(3) . 7_667
O51 Yb1 O5 81.5(2) 7_667 7_667
O10 Yb1 O5 79.0(3) . 7_667
O3 Yb1 O5 67.7(2) . 7_667
O41 Yb1 O5 142.5(3) . 7_667
O31 Yb1 O6 144.6(3) . 7_667
O51 Yb1 O6 80.0(3) 7_667 7_667
O10 Yb1 O6 139.4(2) . 7_667
O3 Yb1 O6 101.3(2) . 7_667
O41 Yb1 O6 80.9(3) . 7_667
O5 Yb1 O6 65.7(2) 7_667 7_667
O31 Yb1 O4 82.5(2) . .
O51 Yb1 O4 140.6(3) 7_667 .
O10 Yb1 O4 143.9(3) . .
O3 Yb1 O4 65.7(2) . .
O41 Yb1 O4 78.6(2) . .
O5 Yb1 O4 101.7(2) 7_667 .
O6 Yb1 O4 66.5(2) 7_667 .
O31 Yb1 P4 79.3(2) . .
O51 Yb1 P4 90.2(2) 7_667 .
O10 Yb1 P4 140.0(2) . .
O3 Yb1 P4 123.80(16) . .
O41 Yb1 P4 18.8(2) . .
O5 Yb1 P4 136.39(18) 7_667 .
O6 Yb1 P4 70.73(16) 7_667 .
O4 Yb1 P4 60.25(15) . .
O31 Yb1 P1 79.2(3) . .
O51 Yb1 P1 89.1(2) 7_667 .
O10 Yb1 P1 18.6(2) . .
O3 Yb1 P1 64.20(17) . .
O41 Yb1 P1 139.9(2) . .
O5 Yb1 P1 68.11(18) 7_667 .
O6 Yb1 P1 133.57(17) 7_667 .
O4 Yb1 P1 128.83(17) . .
P4 Yb1 P1 154.98(12) . .
O31 Yb1 P5 137.49(19) . 7_667
O51 Yb1 P5 18.2(2) 7_667 7_667
O10 Yb1 P5 84.9(2) . 7_667
O3 Yb1 P5 135.12(16) . 7_667
O41 Yb1 P5 83.1(2) . 7_667
O5 Yb1 P5 67.68(17) 7_667 7_667
O6 Yb1 P5 64.11(17) 7_667 7_667
O4 Yb1 P5 129.25(17) . 7_667
P4 Yb1 P5 92.67(13) . 7_667
P1 Yb1 P5 94.44(15) . 7_667
O31 Yb1 P3 17.85(18) . .
O51 Yb1 P3 137.2(2) 7_667 .
O10 Yb1 P3 85.0(2) . .
O3 Yb1 P3 65.22(15) . .
O41 Yb1 P3 83.5(2) . .
O5 Yb1 P3 131.84(17) 7_667 .
O6 Yb1 P3 133.53(16) 7_667 .
O4 Yb1 P3 67.62(15) . .
P4 Yb1 P3 80.87(10) . .
P1 Yb1 P3 82.69(12) . .
P5 Yb1 P3 155.25(8) 7_667 .
O61 Yb2 O20 117.3(3) 7_667 .
O61 Yb2 O11 74.8(3) 7_667 .
O20 Yb2 O11 75.7(3) . .
O61 Yb2 O40 74.8(3) 7_667 .
O20 Yb2 O40 76.1(3) . .
O11 Yb2 O40 121.8(3) . .
O61 Yb2 O3 140.0(2) 7_667 .
O20 Yb2 O3 83.7(3) . .
O11 Yb2 O3 78.8(3) . .
O40 Yb2 O3 145.3(2) . .
O61 Yb2 O4 84.1(2) 7_667 7_667
O20 Yb2 O4 139.8(3) . 7_667
O11 Yb2 O4 144.5(2) . 7_667
O40 Yb2 O4 77.9(3) . 7_667
O3 Yb2 O4 101.5(2) . 7_667
O61 Yb2 O6 146.2(2) 7_667 .
O20 Yb2 O6 79.9(3) . .
O11 Yb2 O6 139.0(2) . .
O40 Yb2 O6 82.5(3) . .
O3 Yb2 O6 66.1(2) . .
O4 Yb2 O6 66.7(2) 7_667 .
O61 Yb2 O5 79.8(2) 7_667 7_667
O20 Yb2 O5 146.5(3) . 7_667
O11 Yb2 O5 82.3(3) . 7_667
O40 Yb2 O5 137.4(3) . 7_667
O3 Yb2 O5 67.2(2) . 7_667
O4 Yb2 O5 65.9(2) 7_667 7_667
O6 Yb2 O5 101.9(2) . 7_667
O61 Yb2 P2 135.6(2) 7_667 .
O20 Yb2 P2 18.3(2) . .
O11 Yb2 P2 83.0(2) . .
O40 Yb2 P2 85.6(2) . .
O3 Yb2 P2 68.29(17) . .
O4 Yb2 P2 130.58(18) 7_667 .
O6 Yb2 P2 65.12(18) . .
O5 Yb2 P2 135.03(18) 7_667 .
O61 Yb2 P6 19.1(2) 7_667 7_667
O20 Yb2 P6 136.3(2) . 7_667
O11 Yb2 P6 82.5(2) . 7_667
O40 Yb2 P6 84.3(2) . 7_667
O3 Yb2 P6 128.57(16) . 7_667
O4 Yb2 P6 69.62(15) 7_667 7_667
O6 Yb2 P6 136.09(16) . 7_667
O5 Yb2 P6 63.02(16) 7_667 7_667
P2 Yb2 P6 154.52(10) . 7_667
O61 Yb2 P4 80.5(2) 7_667 7_667
O20 Yb2 P4 88.7(2) . 7_667
O11 Yb2 P4 140.0(2) . 7_667
O40 Yb2 P4 18.9(2) . 7_667
O3 Yb2 P4 136.62(16) . 7_667
O4 Yb2 P4 60.07(16) 7_667 7_667
O6 Yb2 P4 70.50(16) . 7_667
O5 Yb2 P4 123.79(17) 7_667 7_667
P2 Yb2 P4 93.57(15) . 7_667
P6 Yb2 P4 84.29(10) 7_667 7_667
O61 Yb2 P1 83.5(2) 7_667 .
O20 Yb2 P1 85.3(3) . .
O11 Yb2 P1 18.6(2) . .
O40 Yb2 P1 140.3(2) . .
O3 Yb2 P1 63.56(17) . .
O4 Yb2 P1 132.96(17) 7_667 .
O6 Yb2 P1 128.68(17) . .
O5 Yb2 P1 67.29(18) 7_667 .
P2 Yb2 P1 87.33(17) . .
P6 Yb2 P1 85.57(13) 7_667 .
P4 Yb2 P1 158.11(11) 7_667 .
O50 Yb3 O30 132.6(2) . .
O50 Yb3 O21 79.9(3) . .
O30 Yb3 O21 82.3(3) . .
O50 Yb3 O60 81.0(3) . .
O30 Yb3 O60 80.5(3) . .
O21 Yb3 O60 133.8(3) . .
O50 Yb3 O4 139.7(3) . .
O30 Yb3 O4 76.8(2) . .
O21 Yb3 O4 138.0(3) . .
O60 Yb3 O4 78.0(2) . .
O50 Yb3 O5 77.8(2) . .
O30 Yb3 O5 138.0(3) . .
O21 Yb3 O5 137.8(3) . .
O60 Yb3 O5 76.8(2) . .
O4 Yb3 O5 64.2(2) . .
O50 Yb3 O6 77.5(2) . .
O30 Yb3 O6 139.4(2) . .
O21 Yb3 O6 77.1(2) . .
O60 Yb3 O6 137.7(3) . .
O4 Yb3 O6 95.77(19) . .
O5 Yb3 O6 63.4(2) . .
O50 Yb3 O3 137.9(2) . .
O30 Yb3 O3 78.0(2) . .
O21 Yb3 O3 76.9(3) . .
O60 Yb3 O3 139.0(2) . .
O4 Yb3 O3 63.4(2) . .
O5 Yb3 O3 96.9(2) . .
O6 Yb3 O3 63.5(2) . .
O50 Yb3 O1 67.3(2) . .
O30 Yb3 O1 65.3(2) . .
O21 Yb3 O1 68.6(2) . .
O60 Yb3 O1 65.3(2) . .
O4 Yb3 O1 130.2(2) . .
O5 Yb3 O1 131.2(2) . .
O6 Yb3 O1 134.0(2) . .
O3 Yb3 O1 131.9(2) . .
O50 Yb3 P5 16.23(19) . .
O30 Yb3 P5 148.60(18) . .
O21 Yb3 P5 83.5(2) . .
O60 Yb3 P5 89.5(2) . .
O4 Yb3 P5 130.23(17) . .
O5 Yb3 P5 66.10(16) . .
O6 Yb3 P5 62.62(16) . .
O3 Yb3 P5 125.38(17) . .
O1 Yb3 P5 83.42(16) . .
O50 Yb3 P6 83.2(2) . .
O30 Yb3 P6 90.4(2) . .
O21 Yb3 P6 149.0(2) . .
O60 Yb3 P6 16.2(2) . .
O4 Yb3 P6 67.69(15) . .
O5 Yb3 P6 61.41(16) . .
O6 Yb3 P6 124.09(17) . .
O3 Yb3 P6 131.08(16) . .
O1 Yb3 P6 80.97(15) . .
P5 Yb3 P6 87.53(12) . .
O50 Yb3 P2 83.4(2) . .
O30 Yb3 P2 90.8(2) . .
O21 Yb3 P2 15.7(2) . .
O60 Yb3 P2 149.1(2) . .
O4 Yb3 P2 129.02(17) . .
O5 Yb3 P2 125.45(18) . .
O6 Yb3 P2 62.71(17) . .
O3 Yb3 P2 65.67(17) . .
O1 Yb3 P2 84.13(16) . .
P5 Yb3 P2 82.59(16) . .
P6 Yb3 P2 162.98(10) . .
C20 N1 O1 117.7(9) . .
C20 N1 C16 125.2(10) . .
O1 N1 C16 117.1(9) . .
C14 N2 O2 120.5(9) . .
C14 N2 C10 121.4(11) . .
O2 N2 C10 118.1(9) . .
N1 O1 Yb3 124.2(5) . .
N2 O2 H2 109.5 . .
Yb2 O3 Yb1 112.6(2) . .
Yb2 O3 Yb3 114.3(2) . .
Yb1 O3 Yb3 114.5(3) . .
Yb2 O3 H3 104.7 . .
Yb1 O3 H3 104.7 . .
Yb3 O3 H3 104.7 . .
Yb2 O4 Yb1 112.8(2) 7_667 .
Yb2 O4 Yb3 114.7(2) 7_667 .
Yb1 O4 Yb3 114.7(2) . .
Yb2 O4 H4 104.3 7_667 .
Yb1 O4 H4 104.3 . .
Yb3 O4 H4 104.3 . .
Yb1 O5 Yb2 111.5(2) 7_667 7_667
Yb1 O5 Yb3 115.2(3) 7_667 .
Yb2 O5 Yb3 113.7(2) 7_667 .
Yb1 O5 H5 105.1 7_667 .
Yb2 O5 H5 105.1 7_667 .
Yb3 O5 H5 105.1 . .
Yb1 O6 Yb2 113.0(2) 7_667 .
Yb1 O6 Yb3 114.4(3) 7_667 .
Yb2 O6 Yb3 114.5(2) . .
Yb1 O6 H6 104.5 7_667 .
Yb2 O6 H6 104.5 . .
Yb3 O6 H6 104.5 . .
P1 O10 Yb1 131.1(5) . .
P1 O11 Yb2 132.0(5) . .
P2 O20 Yb2 131.5(5) . .
P2 O21 Yb3 139.7(5) . .
P3 O30 Yb3 140.9(4) . .
P3 O31 Yb1 134.3(4) . .
P4 O40 Yb2 130.8(5) 7_667 .
P4 O41 Yb1 130.6(5) . .
P5 O50 Yb3 138.3(4) . .
P5 O51 Yb1 132.5(5) . 7_667
P6 O60 Yb3 137.8(5) . .
P6 O61 Yb2 130.5(5) . 7_667
F13 P1 O10 114.8(8) . .
F13 P1 O11 117.5(8) . .
O10 P1 O11 124.9(6) . .
F13 P1 F12B 82.9(13) . .
O10 P1 F12B 104.8(7) . .
O11 P1 F12B 97.5(7) . .
F13 P1 F12A 62.2(16) . .
O10 P1 F12A 95.9(16) . .
O11 P1 F12A 93.6(9) . .
F12B P1 F12A 144.5(19) . .
F13 P1 Yb1 144.8(7) . .
O10 P1 Yb1 30.2(3) . .
O11 P1 Yb1 96.9(4) . .
F12B P1 Yb1 100.4(6) . .
F12A P1 Yb1 111.6(18) . .
F13 P1 Yb2 146.7(7) . .
O10 P1 Yb2 96.1(4) . .
O11 P1 Yb2 29.5(3) . .
F12B P1 Yb2 101.6(6) . .
F12A P1 Yb2 104.4(12) . .
Yb1 P1 Yb2 67.45(8) . .
F23 P2 O20 118.0(7) . .
F23 P2 O21 118.1(7) . .
O20 P2 O21 123.8(5) . .
F23 P2 F22B 85.6(18) . .
O20 P2 F22B 96.0(8) . .
O21 P2 F22B 91.8(13) . .
F23 P2 F22A 68.7(17) . .
O20 P2 F22A 95.6(10) . .
O21 P2 F22A 100.6(9) . .
F22B P2 F22A 154.3(16) . .
F23 P2 Yb2 148.2(5) . .
O20 P2 Yb2 30.2(3) . .
O21 P2 Yb2 93.7(4) . .
F22B P2 Yb2 96.2(11) . .
F22A P2 Yb2 105.3(11) . .
F23 P2 Yb3 142.2(5) . .
O20 P2 Yb3 99.8(4) . .
O21 P2 Yb3 24.5(3) . .
F22B P2 Yb3 89.7(15) . .
F22A P2 Yb3 110.7(11) . .
Yb2 P2 Yb3 69.64(8) . .
O30 P3 O31 120.0(4) . .
O30 P3 F32 108.8(5) . .
O31 P3 F32 109.8(5) . .
O30 P3 F33 108.7(5) . .
O31 P3 F33 107.9(5) . .
F32 P3 F33 99.7(6) . .
O30 P3 Yb1 92.3(3) . .
O31 P3 Yb1 27.8(3) . .
F32 P3 Yb1 121.7(4) . .
F33 P3 Yb1 124.4(4) . .
O30 P3 Yb3 23.9(3) . .
O31 P3 Yb3 96.9(3) . .
F32 P3 Yb3 115.9(4) . .
F33 P3 Yb3 126.1(4) . .
Yb1 P3 Yb3 69.03(6) . .
O41 P4 O40 121.4(5) . 7_667
O41 P4 F43 109.4(5) . .
O40 P4 F43 108.6(6) 7_667 .
O41 P4 F42 108.2(6) . .
O40 P4 F42 107.4(5) 7_667 .
F43 P4 F42 99.6(6) . .
O41 P4 Yb1 30.7(3) . .
O40 P4 Yb1 97.1(3) 7_667 .
F43 P4 Yb1 139.3(4) . .
F42 P4 Yb1 102.1(5) . .
O41 P4 Yb2 96.2(3) . 7_667
O40 P4 Yb2 30.3(3) 7_667 7_667
F43 P4 Yb2 137.6(5) . 7_667
F42 P4 Yb2 103.9(4) . 7_667
Yb1 P4 Yb2 68.22(7) . 7_667
F52 P5 O51 113.3(6) . .
F52 P5 O50 114.9(7) . .
O51 P5 O50 123.2(5) . .
F52 P5 F53 94.0(11) . .
O51 P5 F53 101.7(6) . .
O50 P5 F53 103.1(6) . .
F52 P5 Yb1 130.0(8) . 7_667
O51 P5 Yb1 29.3(3) . 7_667
O50 P5 Yb1 94.6(3) . 7_667
F53 P5 Yb1 118.6(6) . 7_667
F52 P5 Yb3 128.1(8) . .
O51 P5 Yb3 98.7(3) . .
O50 P5 Yb3 25.5(3) . .
F53 P5 Yb3 119.0(6) . .
Yb1 P5 Yb3 69.60(7) 7_667 .
O60 P6 F62 111.7(6) . .
O60 P6 O61 123.2(5) . .
F62 P6 O61 110.1(6) . .
O60 P6 F63 104.9(6) . .
F62 P6 F63 99.3(10) . .
O61 P6 F63 104.3(6) . .
O60 P6 Yb2 94.1(3) . 7_667
F62 P6 Yb2 136.6(7) . 7_667
O61 P6 Yb2 30.5(3) . 7_667
F63 P6 Yb2 107.1(6) . 7_667
O60 P6 Yb3 26.0(3) . .
F62 P6 Yb3 136.1(6) . .
O61 P6 Yb3 99.6(3) . .
F63 P6 Yb3 103.9(6) . .
Yb2 P6 Yb3 69.39(7) 7_667 .
C1 S1 C3 102.1(7) . .
C2 S2 C4 118.9(11) . .
C3 S3 C5 97.1(5) . .
C4 S4 C5 94.6(5) . .
C8 S5 C6 95.9(5) . .
C7 S6 C6 95.4(5) . .
C7 S7 C15 103.3(5) . .
C8 S8 C9 103.2(5) . .

loop_
_geom_bond_atom_site_label_1
_geom_bond_atom_site_label_2
_geom_bond_distance
_geom_bond_site_symmetry_2
C1 S1 1.716(17) .
C1 H1A 0.9800 .
C1 H2B 0.9800 .
C1 H2C 0.9800 .
C2 S2 1.61(3) .
C2 H2B1 0.9800 .
C2 H2B2 0.9800 .
C2 H2B3 0.9800 .
C3 C4 1.345(15) .
C3 S1 1.724(11) .
C3 S3 1.747(10) .
C4 S4 1.771(12) .
C4 S2 1.767(11) .
C5 C6 1.327(13) .
C5 S3 1.743(11) .
C5 S4 1.784(10) .
C6 S5 1.769(11) .
C6 S6 1.775(10) .
C7 C8 1.351(14) .
C7 S6 1.749(10) .
C7 S7 1.754(10) .
C8 S5 1.756(11) .
C8 S8 1.767(11) .
C9 C10 1.447(16) .
C9 S8 1.836(11) .
C9 H9A 0.9900 .
C9 H9B 0.9900 .
C10 N2 1.378(14) .
C10 C11 1.384(16) .
C11 C12 1.380(16) .
C11 H11 0.9500 .
C12 C13 1.388(17) .
C12 H12 0.9500 .
C13 C14 1.353(17) .
C13 H13 0.9500 .
C14 N2 1.324(14) .
C14 H14 0.9500 .
C15 C16 1.426(16) .
C15 S7 1.827(12) .
C15 H15A 0.9900 .
C15 H15B 0.9900 .
C16 N1 1.369(14) .
C16 C17 1.395(16) .
C17 C18 1.367(19) .
C17 H17 0.9500 .
C18 C19 1.43(2) .
C18 H18 0.9500 .
C19 C20 1.368(18) .
C19 H19 0.9500 .
C20 N1 1.334(14) .
C20 H20 0.9500 .
Yb1 O31 2.254(7) .
Yb1 O51 2.276(7) 7_667
Yb1 O10 2.289(9) .
Yb1 O3 2.293(6) .
Yb1 O41 2.295(8) .
Yb1 O5 2.297(6) 7_667
Yb1 O6 2.305(6) 7_667
Yb1 O4 2.312(6) .
Yb1 P4 3.419(4) .
Yb1 P1 3.424(5) .
Yb1 P5 3.425(4) 7_667
Yb1 P3 3.454(3) .
Yb2 O61 2.278(7) 7_667
Yb2 O20 2.281(8) .
Yb2 O11 2.287(8) .
Yb2 O40 2.286(8) .
Yb2 O3 2.298(6) .
Yb2 O4 2.301(6) 7_667
Yb2 O6 2.302(6) .
Yb2 O5 2.322(6) 7_667
Yb2 P2 3.399(4) .
Yb2 P6 3.416(3) 7_667
Yb2 P4 3.431(4) 7_667
Yb2 P1 3.455(4) .
Yb3 O50 2.249(7) .
Yb3 O30 2.242(7) .
Yb3 O21 2.248(8) .
Yb3 O60 2.277(8) .
Yb3 O4 2.365(5) .
Yb3 O5 2.370(6) .
Yb3 O6 2.382(6) .
Yb3 O3 2.389(6) .
Yb3 O1 2.827(7) .
Yb3 P5 3.478(4) .
Yb3 P6 3.487(4) .
Yb3 P2 3.498(5) .
F12A P1 1.75(3) .
F12B P1 1.809(17) .
F13 P1 1.378(14) .
F23 P2 1.306(12) .
F22A P2 1.86(3) .
F22B P2 2.06(6) .
F32 P3 1.547(9) .
F33 P3 1.562(8) .
F42 P4 1.582(10) .
F43 P4 1.518(9) .
F52 P5 1.357(11) .
F53 P5 1.668(15) .
F62 P6 1.453(11) .
F63 P6 1.619(13) .
N1 O1 1.352(10) .
N2 O2 1.354(12) .
O2 H2 0.8400 .
O3 H3 1.0000 .
O4 Yb2 2.301(6) 7_667
O4 H4 1.0000 .
O5 Yb1 2.297(6) 7_667
O5 Yb2 2.322(6) 7_667
O5 H5 1.0000 .
O6 Yb1 2.305(6) 7_667
O6 H6 1.0000 .
O10 P1 1.453(10) .
O11 P1 1.480(9) .
O20 P2 1.428(9) .
O21 P2 1.467(9) .
O30 P3 1.460(8) .
O31 P3 1.479(7) .
O40 P4 1.470(9) 7_667
O41 P4 1.448(9) .
O50 P5 1.461(8) .
O51 P5 1.449(8) .
O51 Yb1 2.276(7) 7_667
O60 P6 1.446(8) .
O61 P6 1.465(8) .
O61 Yb2 2.278(7) 7_667
P4 O40 1.470(9) 7_667
P4 Yb2 3.431(4) 7_667
P5 Yb1 3.425(4) 7_667
P6 Yb2 3.416(3) 7_667

loop_
_platon_squeeze_void_nr
_platon_squeeze_void_average_x
_platon_squeeze_void_average_y
_platon_squeeze_void_average_z
_platon_squeeze_void_volume
_platon_squeeze_void_count_electrons
_platon_squeeze_void_content
1 0.500 0.000 0.578 2319 1868 ' '
2 0.000 0.500 0.255 2319 1868 ' '
